data_2014692
loop_
_publ_author_name
'Basok, Stepan S.'
'Croitoru Lilia'
'Fonari, Marina S.'
'Ganin, Eduard V.'
'Gelmboldt, Vladimir O.'
'Lipkowski, Janusz'
'Simonov, Yurii A.'

_publ_section_title
;
 A new phase of
 7,16-dibenzyl-1,4,10,13-tetraoxa-7,16-diazacyclooctadecane, and
 7,16-dibenzyl-1,4,10,13-tetraoxa-7,16-diazoniacyclooctadecane
 bis(tetrafluoroborate) monohydrate, both determined at 123K
;
_journal_issue 3
_journal_name_full 'Acta Crystallographica Section C'
_journal_page_first o188
_journal_page_last o192
_journal_paper_doi 10.1107/S010827010500260X
_journal_volume 61
_journal_year 2005
_chemical_formula_iupac 'C26 H40 N2 O4 2+, 2B F4 -, H2 O'
_chemical_formula_moiety 'C26 H40 N2 O4, 2B F4, H2 O'
_chemical_formula_sum 'C26 H40 B2 F8 N2 O4.2'
_chemical_formula_weight 621.48
_chemical_melting_point 169.0(10)
_chemical_name_common
;
 N,N'-dibenzyl-1,4,10,13-tetraoxa-7,16-diazoniacyclooctadecane
 bis tetrafluoroborate monohydrate
;
_chemical_name_systematic
;
 N,N'-dibenzyl-1,4,10,13-tetraoxa-7,16-diazoniacyclooctadecane
 bis tetrafluoroborate monohydrate
;
_space_group_IT_number 2
_symmetry_cell_setting triclinic
_symmetry_space_group_name_Hall '-P 1'
_symmetry_space_group_name_H-M 'P -1'
_atom_sites_solution_hydrogens geom
_atom_sites_solution_primary direct
_atom_sites_solution_secondary difmap
_audit_creation_method SHELXL-97
_cell_angle_alpha 69.342(4)
_cell_angle_beta 72.226(4)
_cell_angle_gamma 81.480(4)
_cell_formula_units_Z 1
_cell_length_a 7.9290(6)
_cell_length_b 9.3870(6)
_cell_length_c 11.6070(7)
_cell_measurement_reflns_used 3035
_cell_measurement_temperature 123(2)
_cell_measurement_theta_max 27.48
_cell_measurement_theta_min 1
_cell_volume 768.98(9)
_computing_cell_refinement 'COLLECT and DENZO'
_computing_data_collection 'COLLECT (Hooft, 1998) and DENZO (Otwinowski & Minor, 1997)'
_computing_data_reduction 'COLLECT and DENZO'
_computing_molecular_graphics 'ORTEP for Windows (Farrugia, 1997)'
_computing_publication_material SHELXL97
_computing_structure_refinement 'SHELXL97 (Sheldrick, 1997)'
_computing_structure_solution 'SHELXS97 (Sheldrick, 1990)'
_diffrn_ambient_temperature 123(2)
_diffrn_measured_fraction_theta_full 0.981
_diffrn_measured_fraction_theta_max 0.981
_diffrn_measurement_device_type ' Nonius KappaCCD area-detector diffractometer'
_diffrn_measurement_method '\f and \w scans'
_diffrn_radiation_monochromator graphite
_diffrn_radiation_source 'fine-focus sealed tube'
_diffrn_radiation_type MoK\a
_diffrn_radiation_wavelength 0.71073
_diffrn_reflns_av_R_equivalents 0.0267
_diffrn_reflns_av_sigmaI/netI 0.0386
_diffrn_reflns_limit_h_max 9
_diffrn_reflns_limit_h_min -9
_diffrn_reflns_limit_k_max 11
_diffrn_reflns_limit_k_min -11
_diffrn_reflns_limit_l_max 13
_diffrn_reflns_limit_l_min -13
_diffrn_reflns_number 4974
_diffrn_reflns_theta_full 25.00
_diffrn_reflns_theta_max 25.00
_diffrn_reflns_theta_min 2.50
_diffrn_standards_decay_% none
_exptl_absorpt_coefficient_mu 0.120
_exptl_absorpt_correction_type none
_exptl_crystal_colour colorless
_exptl_crystal_density_diffrn 1.342
_exptl_crystal_density_method 'not measured'
_exptl_crystal_description prism
_exptl_crystal_F_000 326
_exptl_crystal_size_max 0.25
_exptl_crystal_size_mid 0.20
_exptl_crystal_size_min 0.20
_refine_diff_density_max 0.177
_refine_diff_density_min -0.252
_refine_ls_extinction_method none
_refine_ls_goodness_of_fit_ref 1.035
_refine_ls_hydrogen_treatment mixed
_refine_ls_matrix_type full
_refine_ls_number_parameters 198
_refine_ls_number_reflns 2660
_refine_ls_number_restraints 0
_refine_ls_restrained_S_all 1.035
_refine_ls_R_factor_all 0.0542
_refine_ls_R_factor_gt 0.0406
_refine_ls_shift/su_max 0.002
_refine_ls_shift/su_mean 0.000
_refine_ls_structure_factor_coef Fsqd
_refine_ls_weighting_details 'calc w=1/[\s^2^(Fo^2^)+(0.0604P)^2^+0.1724P] where P=(Fo^2^+2Fc^2^)/3'
_refine_ls_weighting_scheme calc
_refine_ls_wR_factor_gt 0.0972
_refine_ls_wR_factor_ref 0.1023
_reflns_number_gt 2159
_reflns_number_total 2660
_reflns_threshold_expression I>2\s(I)
_cod_data_source_file gd1362.cif
_cod_data_source_block II
_cod_depositor_comments
;
The following automatic conversions were performed:

'_chemical_melting_point' value '168--170' was changed to '169.0(10)'
- the average value was taken and precision was estimated.

Automatic conversion script
Id: cif_fix_values 1646 2011-03-28 12:23:43Z adriana 

The following automatic conversions were performed:

'_chemical_melting_point' value '168--170' was changed to '169.0(10)'
- the average value was taken and precision was estimated.

Automatic conversion script
Id: cif_fix_values 1715 2011-07-08 13:25:40Z adriana 
;
_cod_original_formula_sum 'C26 H40 B2 F8 N2 O4.20'
_cod_database_code 2014692
_cod_database_fobs_code 2014692

loop_
_symmetry_equiv_pos_as_xyz
'x, y, z'
'-x, -y, -z'

loop_
_atom_site_label
_atom_site_fract_x
_atom_site_fract_y
_atom_site_fract_z
_atom_site_U_iso_or_equiv
_atom_site_adp_type
_atom_site_calc_flag
_atom_site_refinement_flags
_atom_site_occupancy
_atom_site_disorder_assembly
_atom_site_disorder_group
_atom_site_type_symbol
N1 0.63995(18) 0.00507(14) -0.26512(13) 0.0255(3) Uani d . 1 . . N
H1N 0.599(2) -0.008(2) -0.1798(19) 0.038 Uiso d . 1 . . H
C2 0.3942(2) 0.13891(18) 0.28211(16) 0.0309(4) Uani d . 1 . . C
H2A 0.3304 0.1384 0.3701 0.037 Uiso calc R 1 . . H
H2B 0.5226 0.1431 0.2705 0.037 Uiso calc R 1 . . H
C3 0.3336(2) 0.27758(18) 0.18699(15) 0.0296(4) Uani d . 1 . . C
H3A 0.2026 0.2854 0.2075 0.036 Uiso calc R 1 . . H
H3B 0.3753 0.3713 0.1882 0.036 Uiso calc R 1 . . H
O4 0.40852(15) 0.25841(12) 0.06524(10) 0.0308(3) Uani d . 1 . . O
C5 0.3292(2) 0.36037(18) -0.03014(15) 0.0311(4) Uani d . 1 . . C
H5A 0.3513 0.4670 -0.0438 0.037 Uiso calc R 1 . . H
H5B 0.1994 0.3487 -0.0019 0.037 Uiso calc R 1 . . H
C6 0.4078(2) 0.32474(18) -0.15215(16) 0.0326(4) Uani d . 1 . . C
H6A 0.3621 0.4001 -0.2215 0.039 Uiso calc R 1 . . H
H6B 0.5384 0.3296 -0.1774 0.039 Uiso calc R 1 . . H
O7 0.36008(15) 0.17417(12) -0.13226(10) 0.0317(3) Uani d . 1 . . O
C8 0.3523(2) 0.1520(2) -0.24600(16) 0.0348(4) Uani d . 1 . . C
H8A 0.2846 0.2389 -0.2924 0.042 Uiso calc R 1 . . H
H8B 0.2891 0.0581 -0.2227 0.042 Uiso calc R 1 . . H
C9 0.5357(2) 0.13856(18) -0.33235(15) 0.0307(4) Uani d . 1 . . C
H9A 0.5264 0.1253 -0.4111 0.037 Uiso calc R 1 . . H
H9B 0.5981 0.2333 -0.3575 0.037 Uiso calc R 1 . . H
C10 0.8355(2) 0.03204(17) -0.30300(15) 0.0270(4) Uani d . 1 . . C
H10A 0.9002 -0.0650 -0.2690 0.032 Uiso calc R 1 . . H
H10B 0.8808 0.0672 -0.3975 0.032 Uiso calc R 1 . . H
C11 0.8701(2) 0.14913(17) -0.25252(14) 0.0247(4) Uani d . 1 . . C
C12 0.9169(2) 0.29523(18) -0.33387(15) 0.0312(4) Uani d . 1 . . C
H12A 0.9283 0.3218 -0.4227 0.037 Uiso calc R 1 . . H
C13 0.9470(2) 0.40214(18) -0.28615(17) 0.0347(4) Uani d . 1 . . C
H13A 0.9785 0.5019 -0.3421 0.042 Uiso calc R 1 . . H
C14 0.9311(2) 0.36360(19) -0.15688(17) 0.0338(4) Uani d . 1 . . C
H14A 0.9528 0.4367 -0.1242 0.041 Uiso calc R 1 . . H
C15 0.8839(2) 0.2191(2) -0.07526(16) 0.0338(4) Uani d . 1 . . C
H15A 0.8720 0.1931 0.0136 0.041 Uiso calc R 1 . . H
C16 0.8539(2) 0.11163(18) -0.12296(15) 0.0291(4) Uani d . 1 . . C
H16A 0.8221 0.0120 -0.0667 0.035 Uiso calc R 1 . . H
B1 0.7890(3) 0.2304(2) 0.33341(18) 0.0291(4) Uani d . 1 . . B
F1 0.86572(15) 0.26613(14) 0.20294(9) 0.0513(3) Uani d . 1 . . F
F2 0.63511(14) 0.31951(11) 0.35620(10) 0.0448(3) Uani d . 1 . . F
F3 0.74774(14) 0.07671(10) 0.38617(10) 0.0418(3) Uani d . 1 . . F
F4 0.90924(14) 0.25270(11) 0.39029(9) 0.0382(3) Uani d . 1 . . F
O1W 0.372(2) 0.4751(17) 0.5008(14) 0.064(7) Uiso d P 0.102(6) A -1 O

loop_
_atom_site_aniso_label
_atom_site_aniso_U_11
_atom_site_aniso_U_22
_atom_site_aniso_U_33
_atom_site_aniso_U_12
_atom_site_aniso_U_13
_atom_site_aniso_U_23
N1 0.0273(8) 0.0249(7) 0.0253(7) -0.0001(6) -0.0062(6) -0.0107(6)
C2 0.0332(10) 0.0306(9) 0.0347(9) -0.0047(7) -0.0096(7) -0.0161(7)
C3 0.0328(10) 0.0272(8) 0.0313(9) -0.0038(7) -0.0054(7) -0.0142(7)
O4 0.0301(7) 0.0311(6) 0.0287(6) 0.0047(5) -0.0054(5) -0.0114(5)
C5 0.0330(10) 0.0248(8) 0.0313(9) 0.0017(7) -0.0057(7) -0.0082(7)
C6 0.0358(10) 0.0240(8) 0.0316(9) -0.0006(7) -0.0040(7) -0.0063(7)
O7 0.0359(7) 0.0277(6) 0.0300(6) -0.0026(5) -0.0037(5) -0.0116(5)
C8 0.0328(11) 0.0394(10) 0.0359(9) 0.0048(8) -0.0111(8) -0.0177(8)
C9 0.0336(10) 0.0304(9) 0.0277(9) 0.0049(7) -0.0101(7) -0.0103(7)
C10 0.0244(9) 0.0257(8) 0.0302(8) -0.0008(7) -0.0028(7) -0.0123(7)
C11 0.0206(9) 0.0246(8) 0.0288(8) 0.0008(6) -0.0034(6) -0.0122(7)
C12 0.0343(10) 0.0285(9) 0.0288(9) -0.0021(7) -0.0046(7) -0.0102(7)
C13 0.0377(11) 0.0226(8) 0.0434(10) -0.0019(7) -0.0098(8) -0.0109(7)
C14 0.0304(10) 0.0331(9) 0.0473(11) 0.0046(7) -0.0130(8) -0.0247(8)
C15 0.0328(10) 0.0420(10) 0.0307(9) 0.0034(8) -0.0102(7) -0.0173(8)
C16 0.0270(10) 0.0270(8) 0.0310(9) -0.0013(7) -0.0057(7) -0.0084(7)
B1 0.0309(11) 0.0293(10) 0.0298(10) -0.0024(8) -0.0052(8) -0.0154(8)
F1 0.0532(8) 0.0721(8) 0.0283(6) 0.0016(6) -0.0084(5) -0.0203(5)
F2 0.0420(7) 0.0322(6) 0.0514(6) 0.0076(5) -0.0057(5) -0.0130(5)
F3 0.0384(7) 0.0283(5) 0.0654(7) -0.0016(4) -0.0191(5) -0.0190(5)
F4 0.0471(7) 0.0388(6) 0.0351(5) -0.0129(5) -0.0120(5) -0.0147(4)

loop_
_atom_type_symbol
_atom_type_description
_atom_type_scat_dispersion_real
_atom_type_scat_dispersion_imag
_atom_type_scat_source
C C 0.0033 0.0016 'International Tables Vol C Tables 4.2.6.8 and 6.1.1.4'
H H 0.0000 0.0000 'International Tables Vol C Tables 4.2.6.8 and 6.1.1.4'
O O 0.0106 0.0060 'International Tables Vol C Tables 4.2.6.8 and 6.1.1.4'
F F 0.0171 0.0103 'International Tables Vol C Tables 4.2.6.8 and 6.1.1.4'
B B 0.0013 0.0007 'International Tables Vol C Tables 4.2.6.8 and 6.1.1.4'
N N 0.0061 0.0033 'International Tables Vol C Tables 4.2.6.8 and 6.1.1.4'

loop_
_geom_angle_atom_site_label_1
_geom_angle_atom_site_label_2
_geom_angle_atom_site_label_3
_geom_angle_site_symmetry_1
_geom_angle_site_symmetry_3
_geom_angle
_geom_angle_publ_flag
C9 N1 C2 . 2_655 110.74(13) no
C9 N1 C10 . . 112.99(12) no
C2 N1 C10 2_655 . 112.23(12) no
C9 N1 H1N . . 107.2(12) no
C2 N1 H1N 2_655 . 106.6(11) no
C10 N1 H1N . . 106.7(12) no
C3 C2 N1 . 2_655 110.96(13) no
C3 C2 H2A . . 109.4 no
N1 C2 H2A 2_655 . 109.4 no
C3 C2 H2B . . 109.4 no
N1 C2 H2B 2_655 . 109.4 no
H2A C2 H2B . . 108.0 no
O4 C3 C2 . . 106.18(12) no
O4 C3 H3A . . 110.5 no
C2 C3 H3A . . 110.5 no
O4 C3 H3B . . 110.5 no
C2 C3 H3B . . 110.5 ?
H3A C3 H3B . . 108.7 ?
C3 O4 C5 . . 112.73(12) no
O4 C5 C6 . . 108.82(13) no
O4 C5 H5A . . 109.9 no
C6 C5 H5A . . 109.9 no
O4 C5 H5B . . 109.9 no
C6 C5 H5B . . 109.9 no
H5A C5 H5B . . 108.3 no
O7 C6 C5 . . 108.55(13) no
O7 C6 H6A . . 110.0 no
C5 C6 H6A . . 110.0 no
O7 C6 H6B . . 110.0 no
C5 C6 H6B . . 110.0 no
H6A C6 H6B . . 108.4 no
C8 O7 C6 . . 113.76(12) no
O7 C8 C9 . . 111.22(15) no
O7 C8 H8A . . 109.4 no
C9 C8 H8A . . 109.4 no
O7 C8 H8B . . 109.4 no
C9 C8 H8B . . 109.4 no
H8A C8 H8B . . 108.0 no
N1 C9 C8 . . 110.48(13) no
N1 C9 H9A . . 109.6 no
C8 C9 H9A . . 109.6 no
N1 C9 H9B . . 109.6 no
C8 C9 H9B . . 109.6 no
H9A C9 H9B . . 108.1 no
C11 C10 N1 . . 111.42(12) no
C11 C10 H10A . . 109.3 no
N1 C10 H10A . . 109.3 no
C11 C10 H10B . . 109.3 no
N1 C10 H10B . . 109.3 no
H10A C10 H10B . . 108.0 no
C16 C11 C12 . . 119.29(15) no
C16 C11 C10 . . 119.76(14) no
C12 C11 C10 . . 120.95(14) no
C13 C12 C11 . . 120.39(15) no
C13 C12 H12A . . 119.8 no
C11 C12 H12A . . 119.8 no
C14 C13 C12 . . 119.93(15) no
C14 C13 H13A . . 120.0 no
C12 C13 H13A . . 120.0 no
C15 C14 C13 . . 120.12(16) no
C15 C14 H14A . . 119.9 no
C13 C14 H14A . . 119.9 no
C14 C15 C16 . . 120.04(15) no
C14 C15 H15A . . 120.0 no
C16 C15 H15A . . 120.0 no
C11 C16 C15 . . 120.23(15) no
C11 C16 H16A . . 119.9 no
C15 C16 H16A . . 119.9 no
F2 B1 F1 . . 109.83(15) no
F2 B1 F4 . . 110.94(14) no
F1 B1 F4 . . 109.28(15) no
F2 B1 F3 . . 109.12(14) no
F1 B1 F3 . . 109.59(14) no
F4 B1 F3 . . 108.05(15) no

loop_
_geom_bond_atom_site_label_1
_geom_bond_atom_site_label_2
_geom_bond_site_symmetry_2
_geom_bond_distance
_geom_bond_publ_flag
N1 C9 . 1.503(2) no
N1 C2 2_655 1.506(2) no
N1 C10 . 1.511(2) no
N1 H1N . 0.911(19) no
C2 C3 . 1.506(2) no
C2 N1 2_655 1.506(2) no
C2 H2A . 0.9900 no
C2 H2B . 0.9900 no
C3 O4 . 1.4204(18) no
C3 H3A . 0.9900 no
C3 H3B . 0.9900 no
O4 C5 . 1.427(2) no
C5 C6 . 1.497(2) no
C5 H5A . 0.9900 no
C5 H5B . 0.9900 no
C6 O7 . 1.4384(19) no
C6 H6A . 0.9900 no
C6 H6B . 0.9900 no
O7 C8 . 1.428(2) no
C8 C9 . 1.510(2) no
C8 H8A . 0.9900 no
C8 H8B . 0.9900 no
C9 H9A . 0.9900 no
C9 H9B . 0.9900 no
C10 C11 . 1.506(2) no
C10 H10A . 0.9900 no
C10 H10B . 0.9900 no
C11 C16 . 1.387(2) no
C11 C12 . 1.390(2) no
C12 C13 . 1.384(2) no
C12 H12A . 0.9500 no
C13 C14 . 1.383(3) no
C13 H13A . 0.9500 no
C14 C15 . 1.380(2) no
C14 H14A . 0.9500 no
C15 C16 . 1.388(2) no
C15 H15A . 0.9500 no
C16 H16A . 0.9500 no
B1 F2 . 1.384(2) no
B1 F1 . 1.384(2) no
B1 F4 . 1.389(2) no
B1 F3 . 1.399(2) no

loop_
_geom_hbond_atom_site_label_D
_geom_hbond_atom_site_label_H
_geom_hbond_atom_site_label_A
_geom_hbond_site_symmetry_A
_geom_hbond_distance_DH
_geom_hbond_distance_HA
_geom_hbond_distance_DA
_geom_hbond_angle_DHA
_geom_hbond_publ_flag
N1 H1N O4 2_655 0.91(2) 2.25(2) 2.709(2) 110.2(14) yes
N1 H1N O7 . 0.91(2) 2.43(2) 2.901(2) 112.6(14) yes
C2 H2B F3 . 0.99 2.43 3.278(2) 143 yes
C10 H10B F4 1_554 0.99 2.43 3.345(2) 154 yes
C12 H12A F4 1_554 0.95 2.53 3.383(2) 150 yes
C13 H13A F4 2_765 0.95 2.41 3.279(2) 152 yes
C15 H15A F1 . 0.95 2.51 3.368(2) 151 yes
C16 H16A O7 2_655 0.95 2.52 3.395(2) 154 yes

loop_
_geom_torsion_atom_site_label_1
_geom_torsion_atom_site_label_2
_geom_torsion_atom_site_label_3
_geom_torsion_atom_site_label_4
_geom_torsion_site_symmetry_1
_geom_torsion_site_symmetry_3
_geom_torsion_site_symmetry_4
_geom_torsion
_geom_torsion_publ_flag
N1 C2 C3 O4 2_655 . . -50.1(2) yes
C2 C3 O4 C5 . . . 165.40(10) yes
C3 O4 C5 C6 . . . -176.20(10) yes
O4 C5 C6 O7 . . . 64.6(2) yes
C5 C6 O7 C8 . . . 152.60(10) yes
C6 O7 C8 C9 . . . 74.0(2) yes
O7 C8 C9 N1 . . . 60.3(2) yes
C8 C9 N1 C2 . . 2_655 86.8(2) yes
C9 N1 C2 C3 . 2_655 2_655 -164.00(10) yes
